data_7101080
loop_
_publ_author_name
'P. Comba'
'Shigemasa Kuwata'
'Gerald Linti'
'Hans Pritzkow'
'Mate Tarnai'
'Hubert Wadepohl'

_publ_section_title
;
Oxidative N-dealkylation in cobalt-bispidine-H2O2 systems
;
_journal_name_full 'Chemical Communications'
_journal_paper_doi 10.1039/b602571d
_journal_year 2006
_chemical_formula_sum 'C22 H26 Cl3 Co N4 O16'
_chemical_formula_weight 767.75
_space_group_IT_number 2
_symmetry_cell_setting triclinic
_symmetry_Int_Tables_number 2
_symmetry_space_group_name_Hall '-P 1'
_symmetry_space_group_name_H-M 'P -1'
_cell_angle_alpha 113.766(2)
_cell_angle_beta 91.005(3)
_cell_angle_gamma 109.556(2)
_cell_formula_units_Z 2
_cell_length_a 11.3500(15)
_cell_length_b 13.2623(18)
_cell_length_c 13.9803(18)
_cell_measurement_temperature 100(2)
_cell_volume 1786.3(4)
_diffrn_ambient_temperature 100(2)
_exptl_crystal_density_diffrn 1.427
_cod_database_code 7101080

loop_
_symmetry_equiv_pos_as_xyz
'x, y, z'
'-x, -y, -z'

loop_
_atom_site_label
_atom_site_type_symbol
_atom_site_fract_x
_atom_site_fract_y
_atom_site_fract_z
_atom_site_U_iso_or_equiv
_atom_site_adp_type
_atom_site_occupancy
_atom_site_symmetry_multiplicity
_atom_site_calc_flag
_atom_site_refinement_flags
_atom_site_disorder_assembly
_atom_site_disorder_group
C1 C 0.7007(5) 0.2141(4) 0.1644(4) 0.0255(11) Uani 1 1 d . . .
C2 C 0.8124(5) 0.1751(5) 0.1762(4) 0.0250(11) Uani 1 1 d . . .
H2 H 0.8897 0.2237 0.1588 0.030 Uiso 1 1 calc R . .
C4 C 0.8413(4) 0.2945(4) 0.3791(4) 0.0215(10) Uani 1 1 d . . .
H4 H 0.9243 0.3618 0.3956 0.026 Uiso 1 1 calc R . .
C5 C 0.7306(5) 0.3318(4) 0.3596(4) 0.0257(11) Uani 1 1 d . . .
C6 C 0.6019(5) 0.2429(4) 0.3575(4) 0.0280(11) Uani 1 1 d . . .
H6A H 0.5987 0.2406 0.4273 0.034 Uiso 1 1 calc R . .
H6B H 0.5327 0.2669 0.3422 0.034 Uiso 1 1 calc R . .
C8 C 0.5743(4) 0.1300(4) 0.1706(4) 0.0260(11) Uani 1 1 d . . .
H8A H 0.5061 0.1591 0.1645 0.031 Uiso 1 1 calc R . .
H8B H 0.5523 0.0499 0.1116 0.031 Uiso 1 1 calc R . .
C9 C 0.7325(5) 0.3415(4) 0.2525(4) 0.0277(12) Uani 1 1 d . . .
C10 C 0.6838(5) 0.2122(4) 0.0533(4) 0.0305(12) Uani 1 1 d . . .
C11 C 0.7810(7) 0.2971(6) -0.0588(5) 0.0455(16) Uani 1 1 d . . .
H11A H 0.7652 0.2189 -0.1171 0.068 Uiso 1 1 calc R . .
H11B H 0.8617 0.3544 -0.0599 0.068 Uiso 1 1 calc R . .
H11C H 0.7119 0.3231 -0.0673 0.068 Uiso 1 1 calc R . .
C12 C 0.7599(5) 0.4560(5) 0.4494(4) 0.0301(12) Uani 1 1 d . . .
C13 C 0.6752(7) 0.5924(6) 0.5567(7) 0.077(3) Uani 1 1 d . . .
H13A H 0.5933 0.6006 0.5682 0.115 Uiso 1 1 calc R . .
H13B H 0.7261 0.6521 0.5342 0.115 Uiso 1 1 calc R . .
H13C H 0.7206 0.6042 0.6229 0.115 Uiso 1 1 calc R . .
C14 C 0.7767(5) 0.0463(4) 0.1033(4) 0.0255(11) Uani 1 1 d . . .
C15 C 0.8072(6) 0.0039(5) 0.0031(4) 0.0352(13) Uani 1 1 d . . .
H15 H 0.8579 0.0570 -0.0229 0.042 Uiso 1 1 calc R . .
C16 C 0.7618(6) -0.1186(6) -0.0590(5) 0.0401(14) Uani 1 1 d . . .
H16 H 0.7828 -0.1502 -0.1275 0.048 Uiso 1 1 calc R . .
C17 C 0.6862(6) -0.1935(5) -0.0201(4) 0.0360(13) Uani 1 1 d . . .
H17 H 0.6518 -0.2770 -0.0626 0.043 Uiso 1 1 calc R . .
C18 C 0.6612(5) -0.1459(4) 0.0813(4) 0.0302(12) Uani 1 1 d . . .
H18 H 0.6113 -0.1975 0.1091 0.036 Uiso 1 1 calc R . .
C19 C 0.8250(5) 0.2628(4) 0.4714(4) 0.0254(11) Uani 1 1 d . . .
C20 C 0.8755(5) 0.3414(5) 0.5760(4) 0.0322(12) Uani 1 1 d . . .
H20 H 0.9343 0.4196 0.5946 0.039 Uiso 1 1 calc R . .
C21 C 0.8383(6) 0.3032(5) 0.6537(5) 0.0428(15) Uani 1 1 d . . .
H21 H 0.8709 0.3560 0.7266 0.051 Uiso 1 1 calc R . .
C22 C 0.7549(6) 0.1899(6) 0.6258(5) 0.0449(15) Uani 1 1 d . . .
H22 H 0.7273 0.1641 0.6786 0.054 Uiso 1 1 calc R . .
C23 C 0.7113(6) 0.1134(5) 0.5188(5) 0.0369(13) Uani 1 1 d . . .
H23 H 0.6562 0.0335 0.4987 0.044 Uiso 1 1 calc R . .
C30 C 0.9720(4) 0.1833(5) 0.2990(4) 0.0262(11) Uani 1 1 d . . .
H30A H 0.9747 0.1113 0.2415 0.039 Uiso 1 1 calc R . .
H30B H 0.9922 0.1834 0.3675 0.039 Uiso 1 1 calc R . .
H30C H 1.0343 0.2534 0.2960 0.039 Uiso 1 1 calc R . .
Cl1 Cl 0.25358(12) 0.06709(12) 0.31964(11) 0.0345(4) Uani 1 1 d D . .
Cl2 Cl 0.12661(14) 0.39431(13) 0.11080(14) 0.0481(4) Uani 1 1 d D . .
Co1 Co 0.70600(6) 0.05197(6) 0.29286(5) 0.0226(2) Uani 1 1 d . . .
N1 N 0.7450(4) 0.1496(4) 0.4438(3) 0.0267(10) Uani 1 1 d . . .
N2 N 0.7062(4) -0.0276(4) 0.1417(3) 0.0255(9) Uani 1 1 d . . .
N3 N 0.8419(3) 0.1859(3) 0.2870(3) 0.0193(8) Uani 1 1 d . . .
N7 N 0.5859(4) 0.1242(4) 0.2736(4) 0.0257(10) Uani 1 1 d . . .
O1 O 0.5911(4) 0.1494(3) -0.0127(3) 0.0387(10) Uani 1 1 d . . .
O2 O 0.7874(4) 0.2893(3) 0.0423(3) 0.0361(9) Uani 1 1 d . . .
O3 O 0.8630(3) 0.5284(3) 0.4923(3) 0.0304(8) Uani 1 1 d . . .
O4 O 0.6539(4) 0.4736(4) 0.4742(4) 0.0595(15) Uani 1 1 d . . .
O5 O 0.8549(3) 0.4194(3) 0.2597(3) 0.0285(8) Uani 1 1 d . . .
H5 H 0.8666 0.4144 0.1990 0.043 Uiso 1 1 calc R . .
O6 O 0.6370(4) 0.3775(3) 0.2304(3) 0.0385(10) Uani 1 1 d . . .
H6 H 0.6638 0.4520 0.2580 0.058 Uiso 1 1 calc R . .
Cl3 Cl 0.54191(15) -0.09500(13) 0.29615(13) 0.0452(4) Uani 1 1 d . . .
O8 O 0.8192(4) -0.0236(3) 0.3148(3) 0.0324(9) Uani 1 1 d . . .
O9 O 0.3497(4) 0.1007(5) 0.4044(4) 0.0672(16) Uani 1 1 d D . .
O10 O 0.2876(8) -0.0047(5) 0.2271(4) 0.117(3) Uani 1 1 d D . .
O11 O 0.2520(8) 0.1640(4) 0.3061(4) 0.110(3) Uani 1 1 d D . .
O12 O 0.1403(5) 0.0029(9) 0.3355(7) 0.218(8) Uani 1 1 d D . .
O13 O 0.1446(7) 0.4012(8) 0.2180(6) 0.141(4) Uani 1 1 d D . .
O14 O 0.0499(4) 0.4608(3) 0.1167(3) 0.0442(10) Uani 1 1 d D . .
O15 O 0.0582(6) 0.2729(4) 0.0493(7) 0.123(3) Uani 1 1 d D . .
O16 O 0.2420(6) 0.4405(6) 0.0894(8) 0.167(5) Uani 1 1 d D . .
O17 O 0.9442(5) 0.8939(5) 0.1604(5) 0.0693(15) Uani 1 1 d . . .
H7 H 0.523(6) 0.079(6) 0.279(5) 0.034(17) Uiso 1 1 d . . .

loop_
_atom_site_aniso_label
_atom_site_aniso_U_11
_atom_site_aniso_U_22
_atom_site_aniso_U_33
_atom_site_aniso_U_23
_atom_site_aniso_U_13
_atom_site_aniso_U_12
C1 0.020(2) 0.021(3) 0.031(3) 0.012(2) -0.002(2) 0.002(2)
C2 0.021(2) 0.029(3) 0.027(3) 0.016(2) 0.004(2) 0.006(2)
C4 0.015(2) 0.015(2) 0.028(3) 0.008(2) -0.002(2) -0.0002(19)
C5 0.018(2) 0.017(2) 0.034(3) 0.006(2) -0.003(2) 0.004(2)
C6 0.021(3) 0.022(3) 0.037(3) 0.009(2) 0.003(2) 0.007(2)
C8 0.017(2) 0.019(2) 0.035(3) 0.008(2) -0.006(2) 0.003(2)
C9 0.019(2) 0.020(3) 0.040(3) 0.013(2) -0.005(2) 0.003(2)
C10 0.034(3) 0.018(3) 0.036(3) 0.010(2) -0.004(3) 0.007(2)
C11 0.058(4) 0.038(3) 0.038(4) 0.024(3) -0.001(3) 0.007(3)
C12 0.027(3) 0.024(3) 0.035(3) 0.010(2) 0.000(2) 0.008(2)
C13 0.039(4) 0.041(4) 0.096(6) -0.026(4) -0.012(4) 0.021(3)
C14 0.021(2) 0.024(3) 0.028(3) 0.009(2) -0.001(2) 0.007(2)
C15 0.043(3) 0.037(3) 0.025(3) 0.010(2) 0.005(2) 0.018(3)
C16 0.048(4) 0.045(4) 0.027(3) 0.010(3) 0.004(3) 0.025(3)
C17 0.045(3) 0.027(3) 0.028(3) 0.002(2) -0.001(3) 0.018(3)
C18 0.031(3) 0.019(3) 0.033(3) 0.006(2) -0.003(2) 0.007(2)
C19 0.021(2) 0.026(3) 0.031(3) 0.015(2) 0.006(2) 0.006(2)
C20 0.036(3) 0.025(3) 0.027(3) 0.008(2) 0.002(2) 0.007(2)
C21 0.061(4) 0.034(3) 0.026(3) 0.012(3) 0.006(3) 0.010(3)
C22 0.055(4) 0.038(3) 0.037(4) 0.020(3) 0.011(3) 0.007(3)
C23 0.049(4) 0.026(3) 0.031(3) 0.014(2) 0.014(3) 0.006(3)
C30 0.017(2) 0.028(3) 0.031(3) 0.012(2) -0.002(2) 0.005(2)
Cl1 0.0245(7) 0.0340(7) 0.0435(8) 0.0166(6) 0.0065(6) 0.0096(6)
Cl2 0.0364(8) 0.0354(8) 0.0659(11) 0.0154(8) 0.0094(7) 0.0137(7)
Co1 0.0218(4) 0.0150(4) 0.0269(4) 0.0088(3) 0.0027(3) 0.0025(3)
N1 0.027(2) 0.019(2) 0.026(2) 0.0081(18) 0.0029(18) 0.0013(18)
N2 0.023(2) 0.020(2) 0.027(2) 0.0065(18) -0.0061(18) 0.0057(18)
N3 0.0144(19) 0.018(2) 0.024(2) 0.0099(17) -0.0004(16) 0.0033(16)
N7 0.015(2) 0.019(2) 0.036(3) 0.010(2) 0.0047(19) 0.0002(18)
O1 0.036(2) 0.028(2) 0.038(2) 0.0092(18) -0.0152(19) 0.0027(18)
O2 0.036(2) 0.030(2) 0.035(2) 0.0190(18) -0.0054(17) -0.0015(17)
O3 0.026(2) 0.0151(17) 0.037(2) 0.0058(16) -0.0042(16) -0.0008(16)
O4 0.023(2) 0.031(2) 0.078(3) -0.019(2) -0.008(2) 0.0101(18)
O5 0.0263(19) 0.0223(18) 0.031(2) 0.0147(16) -0.0027(16) -0.0013(15)
O6 0.037(2) 0.0185(18) 0.054(3) 0.0121(19) -0.0105(19) 0.0093(17)
Cl3 0.0402(8) 0.0352(8) 0.0534(10) 0.0192(7) 0.0074(7) 0.0062(7)
O8 0.038(2) 0.026(2) 0.032(2) 0.0105(17) 0.0016(17) 0.0128(17)
O9 0.042(3) 0.074(4) 0.075(4) 0.049(3) -0.013(2) -0.010(3)
O10 0.235(10) 0.085(5) 0.049(4) 0.005(3) 0.004(5) 0.110(6)
O11 0.224(9) 0.041(3) 0.053(3) -0.003(3) -0.039(4) 0.066(4)
O12 0.036(4) 0.47(2) 0.253(12) 0.301(15) 0.030(5) 0.043(7)
O13 0.115(6) 0.194(10) 0.188(9) 0.157(9) 0.034(6) 0.053(6)
O14 0.043(2) 0.032(2) 0.055(3) 0.016(2) 0.006(2) 0.016(2)
O15 0.078(4) 0.048(4) 0.228(10) 0.039(5) 0.056(5) 0.030(3)
O16 0.097(6) 0.156(8) 0.379(16) 0.204(10) 0.156(8) 0.087(6)
O17 0.061(3) 0.065(3) 0.068(4) 0.011(3) 0.000(3) 0.029(3)

loop_
_geom_bond_atom_site_label_1
_geom_bond_atom_site_label_2
_geom_bond_distance
_geom_bond_site_symmetry_2
_geom_bond_publ_flag
C1 C8 1.523(7) . ?
C1 C9 1.550(7) . ?
C1 C10 1.550(8) . ?
C1 C2 1.550(7) . ?
C2 C14 1.497(7) . ?
C2 N3 1.518(6) . ?
C2 H2 1.0000 . ?
C4 N3 1.498(6) . ?
C4 C19 1.507(7) . ?
C4 C5 1.552(6) . ?
C4 H4 1.0000 . ?
C5 C6 1.530(7) . ?
C5 C12 1.533(7) . ?
C5 C9 1.554(8) . ?
C6 N7 1.484(6) . ?
C6 H6A 0.9900 . ?
C6 H6B 0.9900 . ?
C8 N7 1.478(7) . ?
C8 H8A 0.9900 . ?
C8 H8B 0.9900 . ?
C9 O6 1.397(6) . ?
C9 O5 1.399(6) . ?
C10 O1 1.188(6) . ?
C10 O2 1.334(7) . ?
C11 O2 1.459(7) . ?
C11 H11A 0.9800 . ?
C11 H11B 0.9800 . ?
C11 H11C 0.9800 . ?
C12 O3 1.187(6) . ?
C12 O4 1.326(7) . ?
C13 O4 1.464(7) . ?
C13 H13A 0.9800 . ?
C13 H13B 0.9800 . ?
C13 H13C 0.9800 . ?
C14 N2 1.342(7) . ?
C14 C15 1.383(8) . ?
C15 C16 1.395(8) . ?
C15 H15 0.9500 . ?
C16 C17 1.379(9) . ?
C16 H16 0.9500 . ?
C17 C18 1.378(8) . ?
C17 H17 0.9500 . ?
C18 N2 1.348(7) . ?
C18 H18 0.9500 . ?
C19 N1 1.355(7) . ?
C19 C20 1.377(8) . ?
C20 C21 1.390(8) . ?
C20 H20 0.9500 . ?
C21 C22 1.366(9) . ?
C21 H21 0.9500 . ?
C22 C23 1.387(9) . ?
C22 H22 0.9500 . ?
C23 N1 1.332(7) . ?
C23 H23 0.9500 . ?
C30 N3 1.496(6) . ?
C30 H30A 0.9800 . ?
C30 H30B 0.9800 . ?
C30 H30C 0.9800 . ?
Cl1 O12 1.362(5) . ?
Cl1 O11 1.378(4) . ?
Cl1 O9 1.413(4) . ?
Cl1 O10 1.414(5) . ?
Cl2 O16 1.344(5) . ?
Cl2 O15 1.399(5) . ?
Cl2 O14 1.415(4) . ?
Cl2 O13 1.470(6) . ?
Co1 N1 1.925(4) . ?
Co1 N2 1.945(4) . ?
Co1 N3 1.956(4) . ?
Co1 O8 1.961(4) . ?
Co1 N7 1.979(4) . ?
Co1 Cl3 2.2169(17) . ?
N7 H7 0.79(7) . ?
O5 H5 0.8400 . ?
O6 H6 0.8400 . ?
